data_4340392
loop_
_publ_author_name
'Casas, Jos\'e M'
'Diosdado, Beatriz E.'
'Falvello, Larry R.'
'Forni\'es, Juan'
'Mart\'in, Antonio'

_publ_section_title
;
 Synthesis and in solution and solid state structural study of
 intramolecular Pt...H interactions in pentafluorophenyl platinum(II)
 complexes containing the ligands triazene, formamidine, and
 2-aminopyridine.
;
_journal_issue 25
_journal_name_full 'Inorganic chemistry'
_journal_page_first 9444
_journal_page_last 9452
_journal_paper_doi 10.1021/ic050800g
_journal_volume 44
_journal_year 2005
_chemical_formula_sum 'C47 H48 F15 N3 Pt'
_chemical_formula_weight 1134.97
_chemical_name_systematic
;
 ?
;
_space_group_IT_number 14
_symmetry_cell_setting monoclinic
_symmetry_space_group_name_Hall '-P 2yn'
_symmetry_space_group_name_H-M 'P 1 21/n 1'
_atom_sites_solution_hydrogens geom
_atom_sites_solution_primary direct
_atom_sites_solution_secondary difmap
_audit_creation_method SHELXL-97
_cell_angle_alpha 90.00
_cell_angle_beta 101.522(9)
_cell_angle_gamma 90.00
_cell_formula_units_Z 4
_cell_length_a 10.2221(7)
_cell_length_b 18.3393(13)
_cell_length_c 25.027(3)
_cell_measurement_temperature 100(2)
_cell_volume 4597.2(7)
_computing_structure_refinement 'SHELXL-97 (Sheldrick, 1997)'
_computing_structure_solution 'SHELXS-97 (Sheldrick, 1990)'
_diffrn_ambient_temperature 100(2)
_diffrn_measured_fraction_theta_full 0.998
_diffrn_measured_fraction_theta_max 0.998
_diffrn_radiation_monochromator graphite
_diffrn_radiation_source 'fine-focus sealed tube'
_diffrn_radiation_type MoK\a
_diffrn_radiation_wavelength 0.71073
_diffrn_reflns_av_R_equivalents 0.3708
_diffrn_reflns_av_sigmaI/netI 0.1954
_diffrn_reflns_limit_h_max 11
_diffrn_reflns_limit_h_min -11
_diffrn_reflns_limit_k_max 21
_diffrn_reflns_limit_k_min -21
_diffrn_reflns_limit_l_max 29
_diffrn_reflns_limit_l_min -25
_diffrn_reflns_number 25683
_diffrn_reflns_theta_full 24.72
_diffrn_reflns_theta_max 24.72
_diffrn_reflns_theta_min 1.66
_exptl_absorpt_coefficient_mu 3.150
_exptl_absorpt_correction_T_max 0.6668
_exptl_absorpt_correction_T_min 0.4947
_exptl_crystal_density_diffrn 1.640
_exptl_crystal_density_method 'not measured'
_exptl_crystal_F_000 2256
_exptl_crystal_size_max 0.26
_exptl_crystal_size_mid 0.20
_exptl_crystal_size_min 0.14
_refine_diff_density_max 3.521
_refine_diff_density_min -2.108
_refine_diff_density_rms 0.185
_refine_ls_extinction_method none
_refine_ls_goodness_of_fit_ref 0.870
_refine_ls_hydrogen_treatment mixed
_refine_ls_matrix_type full
_refine_ls_number_parameters 595
_refine_ls_number_reflns 7816
_refine_ls_number_restraints 0
_refine_ls_restrained_S_all 0.870
_refine_ls_R_factor_all 0.1044
_refine_ls_R_factor_gt 0.0627
_refine_ls_shift/su_max 0.001
_refine_ls_shift/su_mean 0.000
_refine_ls_structure_factor_coef Fsqd
_refine_ls_weighting_details 'calc w=1/[\s^2^(Fo^2^)+(0.1200P)^2^+0.0000P] where P=(Fo^2^+2Fc^2^)/3'
_refine_ls_weighting_scheme calc
_refine_ls_wR_factor_gt 0.1494
_refine_ls_wR_factor_ref 0.1912
_reflns_number_gt 5225
_reflns_number_total 7816
_reflns_threshold_expression >2sigma(I)
_cod_data_source_file ic050800gsi20050519_120201.cif
_cod_data_source_block 2
_cod_depositor_comments
;
The following automatic conversions were performed:

'_symmetry_cell_setting' value 'Monoclinic' changed to 'monoclinic'
according to
/usr/data/users/saulius/automatic-downloads/retrospective/ACS/lib/dictionaries/cif_core.dic
dictionary named 'cif_core.dic' version 2.4.2 from 2011-04-26.

Automatic conversion script
Id: cif_fix_values 2281 2013-09-26 08:29:07Z andrius 
;
_cod_original_cell_volume 4597.1(7)
_cod_original_sg_symbol_H-M P2(1)/n
_cod_database_code 4340392

loop_
_symmetry_equiv_pos_as_xyz
'x, y, z'
'-x+1/2, y+1/2, -z+1/2'
'-x, -y, -z'
'x-1/2, -y-1/2, z-1/2'

loop_
_atom_site_label
_atom_site_type_symbol
_atom_site_fract_x
_atom_site_fract_y
_atom_site_fract_z
_atom_site_U_iso_or_equiv
_atom_site_adp_type
_atom_site_occupancy
_atom_site_symmetry_multiplicity
_atom_site_calc_flag
_atom_site_refinement_flags
Pt Pt 1.22696(3) -0.26504(2) 0.446894(11) 0.02722(19) Uani 1 1 d .
N1 N 1.0788(7) -0.2356(5) 0.4917(3) 0.0252(19) Uani 1 1 d .
N2 N 1.1734(6) -0.1204(5) 0.5039(3) 0.030(2) Uani 1 1 d .
H2A H 1.2229 -0.1312 0.4799 0.036 Uiso 1 1 calc R
N3 N 0.5372(6) 0.0438(6) 0.2784(3) 0.036(2) Uani 1 1 d .
F1 F 1.3054(5) -0.4346(3) 0.4723(2) 0.0417(14) Uani 1 1 d .
F2 F 1.4744(6) -0.4991(4) 0.5559(2) 0.0538(17) Uani 1 1 d .
F3 F 1.5912(6) -0.4197(4) 0.6446(2) 0.060(2) Uani 1 1 d .
F4 F 1.5434(7) -0.2749(4) 0.6479(3) 0.064(2) Uani 1 1 d .
F5 F 1.3904(5) -0.2087(4) 0.5638(2) 0.0514(17) Uani 1 1 d .
F6 F 1.2117(4) -0.3876(4) 0.3582(2) 0.0426(16) Uani 1 1 d .
F7 F 1.3839(5) -0.4313(4) 0.2964(2) 0.0528(19) Uani 1 1 d .
F8 F 1.6224(5) -0.3634(4) 0.3029(2) 0.0494(18) Uani 1 1 d .
F9 F 1.6898(6) -0.2527(4) 0.3749(3) 0.0525(19) Uani 1 1 d .
F10 F 1.5222(4) -0.2068(4) 0.4385(2) 0.0414(15) Uani 1 1 d .
F11 F 0.9518(4) -0.2943(4) 0.35988(19) 0.0346(14) Uani 1 1 d .
F12 F 0.8103(5) -0.2105(4) 0.2803(2) 0.0490(17) Uani 1 1 d .
F13 F 0.9021(5) -0.0797(4) 0.2557(2) 0.056(2) Uani 1 1 d .
F14 F 1.1390(6) -0.0294(4) 0.3141(2) 0.0537(18) Uani 1 1 d .
F15 F 1.2802(4) -0.1075(4) 0.3952(2) 0.0373(15) Uani 1 1 d .
C1 C 1.0815(8) -0.1707(7) 0.5113(3) 0.033(3) Uani 1 1 d .
H1A H 1.0165 -0.1575 0.5318 0.039 Uiso 1 1 calc R
C2 C 0.9791(8) -0.2854(6) 0.5001(3) 0.0237(19) Uani 1 1 d .
C3 C 0.8483(8) -0.2619(6) 0.5007(4) 0.033(3) Uani 1 1 d .
H3A H 0.8252 -0.2122 0.4934 0.040 Uiso 1 1 calc R
C4 C 0.7535(9) -0.3095(7) 0.5119(4) 0.040(3) Uani 1 1 d .
H4A H 0.6663 -0.2926 0.5129 0.048 Uiso 1 1 calc R
C5 C 0.7853(9) -0.3821(7) 0.5216(4) 0.043(3) Uani 1 1 d .
H5A H 0.7209 -0.4155 0.5297 0.052 Uiso 1 1 calc R
C6 C 0.9151(9) -0.4060(7) 0.5192(4) 0.043(3) Uani 1 1 d .
H6A H 0.9385 -0.4559 0.5250 0.051 Uiso 1 1 calc R
C7 C 1.0078(9) -0.3568(8) 0.5083(4) 0.046(3) Uani 1 1 d .
H7A H 1.0948 -0.3736 0.5065 0.055 Uiso 1 1 calc R
C8 C 1.1972(8) -0.0542(7) 0.5298(3) 0.033(3) Uani 1 1 d .
C9 C 1.1044(8) -0.0190(6) 0.5548(3) 0.029(2) Uani 1 1 d .
H9A H 1.0205 -0.0409 0.5554 0.035 Uiso 1 1 calc R
C10 C 1.1363(8) 0.0480(7) 0.5784(3) 0.035(3) Uani 1 1 d .
H10A H 1.0741 0.0717 0.5961 0.042 Uiso 1 1 calc R
C11 C 1.2576(8) 0.0822(6) 0.5771(3) 0.036(3) Uani 1 1 d .
H11A H 1.2772 0.1291 0.5928 0.044 Uiso 1 1 calc R
C12 C 1.3476(9) 0.0467(8) 0.5526(4) 0.046(3) Uani 1 1 d .
H12A H 1.4315 0.0687 0.5520 0.055 Uiso 1 1 calc R
C13 C 1.3179(8) -0.0202(6) 0.5289(3) 0.031(2) Uani 1 1 d .
H13A H 1.3811 -0.0437 0.5116 0.037 Uiso 1 1 calc R
C14 C 1.3413(7) -0.3152(6) 0.5119(3) 0.0204(19) Uani 1 1 d .
C15 C 1.3690(8) -0.3888(7) 0.5144(3) 0.038(3) Uani 1 1 d .
C16 C 1.4536(9) -0.4290(8) 0.5565(4) 0.047(3) Uani 1 1 d .
C17 C 1.5117(9) -0.3852(9) 0.6021(4) 0.048(3) Uani 1 1 d .
C18 C 1.4887(9) -0.3133(8) 0.6030(3) 0.043(3) Uani 1 1 d .
C19 C 1.4072(8) -0.2832(7) 0.5598(4) 0.034(2) Uani 1 1 d .
C20 C 1.3589(7) -0.2960(6) 0.4019(3) 0.025(2) Uani 1 1 d .
C21 C 1.3316(8) -0.3528(7) 0.3640(3) 0.035(3) Uani 1 1 d .
C22 C 1.4168(9) -0.3776(7) 0.3317(3) 0.039(3) Uani 1 1 d .
C23 C 1.5389(8) -0.3419(7) 0.3359(3) 0.040(3) Uani 1 1 d .
C24 C 1.5714(8) -0.2857(6) 0.3720(4) 0.029(2) Uani 1 1 d .
C25 C 1.4821(8) -0.2649(6) 0.4047(3) 0.030(3) Uani 1 1 d .
C26 C 1.1231(7) -0.2070(6) 0.3820(3) 0.0193(19) Uani 1 1 d .
C27 C 0.9995(8) -0.2280(5) 0.3502(3) 0.020(2) Uani 1 1 d .
C28 C 0.9281(8) -0.1880(7) 0.3082(3) 0.039(3) Uani 1 1 d .
C29 C 0.9737(9) -0.1205(7) 0.2967(4) 0.041(3) Uani 1 1 d .
C30 C 1.0939(9) -0.0946(6) 0.3260(4) 0.035(2) Uani 1 1 d .
C31 C 1.1627(8) -0.1397(6) 0.3669(3) 0.029(2) Uani 1 1 d .
C32 C 0.5303(8) -0.0360(6) 0.2912(3) 0.035(2) Uani 1 1 d .
H32A H 0.5252 -0.0407 0.3302 0.042 Uiso 1 1 calc R
H32B H 0.6150 -0.0589 0.2866 0.042 Uiso 1 1 calc R
C33 C 0.4158(8) -0.0794(7) 0.2579(4) 0.036(3) Uani 1 1 d .
H33A H 0.4229 -0.0788 0.2190 0.043 Uiso 1 1 calc R
H33B H 0.3298 -0.0566 0.2609 0.043 Uiso 1 1 calc R
C34 C 0.4187(9) -0.1577(7) 0.2779(4) 0.038(3) Uani 1 1 d .
H34A H 0.4104 -0.1579 0.3167 0.045 Uiso 1 1 calc R
H34B H 0.5058 -0.1798 0.2758 0.045 Uiso 1 1 calc R
C35 C 0.3070(10) -0.2039(8) 0.2449(4) 0.053(3) Uani 1 1 d .
H35A H 0.3134 -0.2538 0.2592 0.080 Uiso 1 1 calc R
H35B H 0.3155 -0.2045 0.2066 0.080 Uiso 1 1 calc R
H35C H 0.2204 -0.1831 0.2478 0.080 Uiso 1 1 calc R
C36 C 0.4197(8) 0.0859(6) 0.2895(3) 0.031(2) Uani 1 1 d .
H36A H 0.3383 0.0676 0.2649 0.037 Uiso 1 1 calc R
H36B H 0.4309 0.1377 0.2802 0.037 Uiso 1 1 calc R
C37 C 0.3975(8) 0.0822(6) 0.3480(3) 0.031(2) Uani 1 1 d .
H37A H 0.3884 0.0307 0.3586 0.037 Uiso 1 1 calc R
H37B H 0.4752 0.1035 0.3732 0.037 Uiso 1 1 calc R
C38 C 0.2715(9) 0.1242(6) 0.3522(4) 0.036(2) Uani 1 1 d .
H38A H 0.2828 0.1759 0.3429 0.043 Uiso 1 1 calc R
H38B H 0.1953 0.1043 0.3255 0.043 Uiso 1 1 calc R
C39 C 0.2404(11) 0.1196(9) 0.4089(4) 0.065(4) Uani 1 1 d .
H39A H 0.1595 0.1478 0.4099 0.097 Uiso 1 1 calc R
H39B H 0.3153 0.1396 0.4355 0.097 Uiso 1 1 calc R
H39C H 0.2263 0.0686 0.4178 0.097 Uiso 1 1 calc R
C40 C 0.6694(8) 0.0711(6) 0.3128(3) 0.033(2) Uani 1 1 d .
H40A H 0.6687 0.0615 0.3517 0.040 Uiso 1 1 calc R
H40B H 0.7431 0.0422 0.3031 0.040 Uiso 1 1 calc R
C41 C 0.6989(9) 0.1522(7) 0.3063(4) 0.045(3) Uani 1 1 d .
H41A H 0.7018 0.1629 0.2678 0.053 Uiso 1 1 calc R
H41B H 0.6278 0.1823 0.3168 0.053 Uiso 1 1 calc R
C42 C 0.8327(10) 0.1699(8) 0.3426(4) 0.057(4) Uani 1 1 d .
H42A H 0.8297 0.1556 0.3805 0.069 Uiso 1 1 calc R
H42B H 0.9026 0.1402 0.3307 0.069 Uiso 1 1 calc R
C43 C 0.8709(13) 0.2479(8) 0.3421(5) 0.062(4) Uani 1 1 d .
H43A H 0.9584 0.2550 0.3660 0.093 Uiso 1 1 calc R
H43B H 0.8042 0.2777 0.3552 0.093 Uiso 1 1 calc R
H43C H 0.8754 0.2625 0.3049 0.093 Uiso 1 1 calc R
C44 C 0.5377(8) 0.0545(7) 0.2176(3) 0.033(3) Uani 1 1 d .
H44A H 0.4492 0.0398 0.1965 0.040 Uiso 1 1 calc R
H44B H 0.5484 0.1072 0.2111 0.040 Uiso 1 1 calc R
C45 C 0.6415(9) 0.0145(8) 0.1954(3) 0.049(3) Uani 1 1 d .
H45A H 0.6351 -0.0383 0.2029 0.059 Uiso 1 1 calc R
H45B H 0.7311 0.0315 0.2139 0.059 Uiso 1 1 calc R
C46 C 0.6245(10) 0.0264(9) 0.1347(4) 0.060(4) Uani 1 1 d .
H46A H 0.5332 0.0116 0.1167 0.072 Uiso 1 1 calc R
H46B H 0.6346 0.0790 0.1276 0.072 Uiso 1 1 calc R
C47 C 0.7227(11) -0.0154(9) 0.1111(4) 0.068(4) Uani 1 1 d .
H47A H 0.7085 -0.0059 0.0718 0.101 Uiso 1 1 calc R
H47B H 0.7114 -0.0676 0.1172 0.101 Uiso 1 1 calc R
H47C H 0.8132 -0.0005 0.1285 0.101 Uiso 1 1 calc R

loop_
_atom_site_aniso_label
_atom_site_aniso_U_11
_atom_site_aniso_U_22
_atom_site_aniso_U_33
_atom_site_aniso_U_23
_atom_site_aniso_U_13
_atom_site_aniso_U_12
Pt 0.0169(2) 0.0446(4) 0.0195(2) 0.00054(14) 0.00174(12) 0.00402(14)
N1 0.022(3) 0.030(6) 0.023(3) 0.000(3) 0.002(3) -0.012(3)
N2 0.016(3) 0.050(7) 0.023(3) -0.006(4) 0.002(3) 0.001(4)
N3 0.028(4) 0.062(7) 0.014(3) 0.004(4) -0.002(3) -0.002(4)
F1 0.061(3) 0.025(4) 0.040(3) 0.002(3) 0.011(2) 0.008(3)
F2 0.083(4) 0.028(4) 0.052(4) 0.012(3) 0.017(3) 0.026(4)
F3 0.054(3) 0.073(6) 0.045(3) 0.019(3) -0.007(3) 0.026(4)
F4 0.062(4) 0.068(6) 0.048(4) 0.005(4) -0.027(3) -0.001(4)
F5 0.046(3) 0.064(5) 0.033(3) 0.004(3) -0.018(2) -0.005(4)
F6 0.024(2) 0.055(5) 0.045(3) -0.018(3) -0.001(2) -0.011(3)
F7 0.045(3) 0.074(6) 0.036(3) -0.021(3) -0.002(2) 0.011(3)
F8 0.049(3) 0.065(5) 0.042(3) -0.002(3) 0.028(2) 0.018(3)
F9 0.028(3) 0.067(6) 0.068(4) -0.003(4) 0.023(3) -0.005(3)
F10 0.024(2) 0.051(4) 0.047(3) -0.014(3) 0.004(2) 0.001(3)
F11 0.024(2) 0.042(4) 0.036(3) -0.003(3) 0.0011(19) -0.004(3)
F12 0.030(3) 0.078(5) 0.033(3) 0.003(3) -0.009(2) 0.002(3)
F13 0.048(3) 0.065(6) 0.047(3) 0.024(3) -0.005(3) 0.011(3)
F14 0.052(3) 0.044(5) 0.059(4) 0.023(3) 0.000(3) -0.003(3)
F15 0.027(2) 0.044(4) 0.039(3) -0.005(3) 0.000(2) -0.008(3)
C1 0.023(4) 0.056(9) 0.017(4) -0.005(4) -0.002(3) 0.006(5)
C2 0.031(4) 0.016(6) 0.023(4) -0.002(4) 0.004(3) 0.008(4)
C3 0.019(4) 0.050(8) 0.030(5) -0.004(4) 0.005(3) 0.000(4)
C4 0.030(5) 0.050(9) 0.041(5) 0.000(5) 0.010(4) 0.009(5)
C5 0.035(5) 0.049(9) 0.050(6) -0.007(6) 0.020(4) -0.013(5)
C6 0.052(6) 0.028(7) 0.055(6) 0.001(5) 0.025(5) 0.009(5)
C7 0.025(4) 0.072(11) 0.046(5) -0.004(6) 0.019(4) -0.002(6)
C8 0.027(4) 0.054(8) 0.017(4) 0.002(4) 0.004(3) 0.001(5)
C9 0.026(4) 0.032(7) 0.025(4) 0.000(4) -0.005(3) 0.004(4)
C10 0.033(4) 0.050(8) 0.024(4) 0.005(5) 0.005(3) 0.004(5)
C11 0.043(5) 0.031(7) 0.029(5) 0.005(4) -0.007(4) -0.007(5)
C12 0.028(4) 0.077(11) 0.029(5) -0.002(6) 0.000(4) -0.007(5)
C13 0.035(4) 0.035(7) 0.020(4) 0.001(4) -0.001(3) -0.005(5)
C14 0.017(3) 0.024(6) 0.018(4) 0.007(4) 0.001(3) 0.009(4)
C15 0.027(4) 0.061(9) 0.027(4) 0.002(5) 0.005(3) 0.013(5)
C16 0.036(5) 0.072(11) 0.035(5) 0.016(6) 0.015(4) 0.013(6)
C17 0.029(5) 0.072(12) 0.041(6) 0.020(6) 0.003(4) 0.001(6)
C18 0.033(5) 0.067(11) 0.024(5) -0.001(5) -0.011(4) 0.006(6)
C19 0.025(4) 0.027(7) 0.048(5) 0.012(5) 0.004(4) 0.002(5)
C20 0.016(4) 0.039(7) 0.021(4) 0.012(4) 0.004(3) -0.004(4)
C21 0.022(4) 0.054(8) 0.029(4) -0.002(5) 0.005(3) 0.002(5)
C22 0.041(5) 0.046(8) 0.022(4) 0.000(5) -0.010(4) 0.004(5)
C23 0.034(5) 0.058(9) 0.029(4) 0.001(5) 0.009(4) 0.031(5)
C24 0.020(4) 0.023(6) 0.045(5) 0.012(5) 0.014(3) -0.003(4)
C25 0.020(4) 0.042(8) 0.026(4) 0.007(4) 0.004(3) 0.002(4)
C26 0.018(3) 0.026(6) 0.012(3) 0.004(4) -0.002(3) 0.016(4)
C27 0.027(4) 0.004(6) 0.029(4) -0.008(3) 0.004(3) 0.004(4)
C28 0.018(4) 0.071(10) 0.025(4) 0.001(5) -0.002(3) 0.006(5)
C29 0.033(5) 0.055(9) 0.030(5) 0.005(5) -0.003(4) 0.006(5)
C30 0.039(5) 0.028(7) 0.036(5) 0.006(5) 0.006(4) 0.000(5)
C31 0.025(4) 0.032(7) 0.030(4) 0.005(4) 0.003(3) 0.004(4)
C32 0.033(4) 0.047(8) 0.023(4) 0.006(4) 0.003(3) 0.006(5)
C33 0.030(4) 0.044(8) 0.031(5) 0.001(5) 0.000(3) 0.009(5)
C34 0.034(5) 0.043(8) 0.032(5) 0.013(5) -0.001(4) -0.010(5)
C35 0.046(6) 0.058(10) 0.049(6) 0.002(6) -0.008(4) 0.001(7)
C36 0.029(4) 0.035(7) 0.026(4) 0.013(4) -0.001(3) -0.005(4)
C37 0.033(4) 0.032(7) 0.027(4) 0.001(4) 0.005(3) 0.004(4)
C38 0.050(5) 0.019(6) 0.039(5) 0.002(4) 0.009(4) 0.005(5)
C39 0.056(6) 0.100(14) 0.044(6) -0.007(7) 0.023(5) 0.021(7)
C40 0.026(4) 0.044(8) 0.025(4) 0.003(4) -0.007(3) 0.001(5)
C41 0.035(5) 0.071(10) 0.024(4) -0.010(5) -0.004(4) -0.006(5)
C42 0.046(6) 0.082(12) 0.035(5) 0.009(6) -0.015(4) -0.018(7)
C43 0.061(7) 0.064(10) 0.050(7) 0.010(6) -0.014(6) -0.031(7)
C44 0.036(4) 0.045(8) 0.016(4) 0.005(4) -0.002(3) 0.010(5)
C45 0.040(5) 0.083(11) 0.024(5) 0.002(5) 0.008(4) -0.007(6)
C46 0.055(6) 0.095(13) 0.031(5) 0.013(6) 0.012(4) 0.020(7)
C47 0.067(7) 0.094(14) 0.046(6) -0.014(7) 0.022(5) 0.024(8)

loop_
_atom_type_symbol
_atom_type_description
_atom_type_scat_dispersion_real
_atom_type_scat_dispersion_imag
_atom_type_scat_source
C C 0.0033 0.0016 'International Tables Vol C Tables 4.2.6.8 and 6.1.1.4'
H H 0.0000 0.0000 'International Tables Vol C Tables 4.2.6.8 and 6.1.1.4'
N N 0.0061 0.0033 'International Tables Vol C Tables 4.2.6.8 and 6.1.1.4'
F F 0.0171 0.0103 'International Tables Vol C Tables 4.2.6.8 and 6.1.1.4'
Pt Pt -1.7033 8.3905 'International Tables Vol C Tables 4.2.6.8 and 6.1.1.4'

loop_
_geom_angle_atom_site_label_1
_geom_angle_atom_site_label_2
_geom_angle_atom_site_label_3
_geom_angle
C20 Pt C14 88.7(3)
C20 Pt C26 90.1(3)
C14 Pt C26 175.0(4)
C20 Pt N1 176.8(3)
C14 Pt N1 92.8(3)
C26 Pt N1 88.6(3)
C1 N1 C2 120.1(8)
C1 N1 Pt 118.2(6)
C2 N1 Pt 121.7(6)
C1 N2 C8 126.7(7)
C36 N3 C32 112.8(7)
C36 N3 C40 112.1(7)
C32 N3 C40 105.7(7)
C36 N3 C44 106.3(6)
C32 N3 C44 110.3(8)
C40 N3 C44 109.8(7)
N1 C1 N2 122.7(8)
C7 C2 C3 118.3(10)
C7 C2 N1 120.5(8)
C3 C2 N1 121.2(10)
C4 C3 C2 121.2(10)
C3 C4 C5 119.9(9)
C4 C5 C6 118.8(10)
C7 C6 C5 119.8(11)
C2 C7 C6 122.0(9)
N2 C8 C13 117.6(8)
N2 C8 C9 123.2(8)
C13 C8 C9 119.1(10)
C10 C9 C8 118.8(9)
C9 C10 C11 121.9(9)
C12 C11 C10 118.4(11)
C11 C12 C13 120.7(9)
C12 C13 C8 121.1(9)
C15 C14 C19 108.5(8)
C15 C14 Pt 124.2(6)
C19 C14 Pt 127.3(8)
C14 C15 F1 119.6(7)
C14 C15 C16 128.9(10)
F1 C15 C16 111.5(11)
F2 C16 C17 121.4(9)
F2 C16 C15 125.3(11)
C17 C16 C15 113.2(12)
C18 C17 F3 121.8(11)
C18 C17 C16 121.4(10)
F3 C17 C16 116.8(13)
C17 C18 C19 118.2(10)
C17 C18 F4 118.8(9)
C19 C18 F4 122.9(12)
C18 C19 C14 129.8(12)
C18 C19 F5 114.4(10)
C14 C19 F5 115.9(8)
C25 C20 C21 113.6(8)
C25 C20 Pt 124.6(8)
C21 C20 Pt 121.8(6)
F6 C21 C22 116.3(9)
F6 C21 C20 118.3(7)
C22 C21 C20 125.4(8)
F7 C22 C21 122.1(9)
F7 C22 C23 120.3(9)
C21 C22 C23 117.5(10)
F8 C23 C24 121.4(9)
F8 C23 C22 118.7(10)
C24 C23 C22 119.9(8)
F9 C24 C23 118.2(8)
F9 C24 C25 122.3(9)
C23 C24 C25 119.5(8)
C20 C25 F10 120.8(8)
C20 C25 C24 124.0(9)
F10 C25 C24 115.1(8)
C31 C26 C27 111.8(7)
C31 C26 Pt 123.3(6)
C27 C26 Pt 124.8(7)
F11 C27 C28 117.7(8)
F11 C27 C26 117.5(7)
C28 C27 C26 124.7(9)
F12 C28 C27 121.7(11)
F12 C28 C29 118.5(9)
C27 C28 C29 119.6(8)
F13 C29 C28 120.1(8)
F13 C29 C30 119.9(11)
C28 C29 C30 120.0(9)
F14 C30 C29 119.8(9)
F14 C30 C31 123.4(8)
C29 C30 C31 116.8(10)
C26 C31 C30 127.0(8)
C26 C31 F15 120.7(7)
C30 C31 F15 112.2(9)
N3 C32 C33 117.2(7)
C32 C33 C34 110.6(7)
C33 C34 C35 112.5(8)
N3 C36 C37 115.7(7)
C38 C37 C36 109.5(7)
C39 C38 C37 112.1(8)
C41 C40 N3 115.3(8)
C42 C41 C40 108.5(9)
C43 C42 C41 114.2(11)
C45 C44 N3 116.8(8)
C44 C45 C46 110.9(9)
C47 C46 C45 112.2(10)

loop_
_geom_bond_atom_site_label_1
_geom_bond_atom_site_label_2
_geom_bond_distance
Pt C20 2.004(8)
Pt C14 2.025(7)
Pt C26 2.052(7)
Pt N1 2.126(7)
N1 C1 1.285(13)
N1 C2 1.416(13)
N2 C1 1.355(13)
N2 C8 1.375(14)
N3 C36 1.500(12)
N3 C32 1.503(14)
N3 C40 1.534(10)
N3 C44 1.534(10)
F1 C15 1.400(12)
F2 C16 1.304(15)
F3 C17 1.359(11)
F4 C18 1.351(12)
F5 C19 1.385(14)
F6 C21 1.364(10)
F7 C22 1.321(12)
F8 C23 1.359(10)
F9 C24 1.341(10)
F10 C25 1.372(12)
F11 C27 1.350(11)
F12 C28 1.331(10)
F13 C29 1.358(11)
F14 C30 1.337(13)
F15 C31 1.397(10)
C2 C7 1.348(17)
C2 C3 1.408(12)
C3 C4 1.374(14)
C4 C5 1.381(17)
C5 C6 1.410(13)
C6 C7 1.375(15)
C8 C13 1.387(12)
C8 C9 1.394(12)
C9 C10 1.374(15)
C10 C11 1.396(13)
C11 C12 1.367(14)
C12 C13 1.371(16)
C14 C15 1.378(15)
C14 C19 1.382(13)
C15 C16 1.427(13)
C16 C17 1.427(17)
C17 C18 1.340(19)
C18 C19 1.344(13)
C20 C25 1.372(12)
C20 C21 1.399(14)
C21 C22 1.378(13)
C22 C23 1.395(14)
C23 C24 1.369(15)
C24 C25 1.395(13)
C26 C31 1.375(14)
C26 C27 1.406(11)
C27 C28 1.367(13)
C28 C29 1.374(17)
C29 C30 1.384(13)
C30 C31 1.392(13)
C32 C33 1.519(13)
C33 C34 1.519(16)
C34 C35 1.525(14)
C36 C37 1.526(11)
C37 C38 1.522(12)
C38 C39 1.516(13)
C40 C41 1.533(17)
C41 C42 1.518(11)
C42 C43 1.483(18)
C44 C45 1.486(14)
C45 C46 1.510(12)
C46 C47 1.478(15)
